data_4034529
loop_
_publ_author_name
'Kang, Kyoungmin'
'Nishimoto, Yoshihiro'
'Yasuda, Makoto'

_publ_section_title
;
 Regio- and Stereoselective Carboindation of Internal Alkynyl Ethers with
 Organosilicon or -stannane Nucleophiles.
;
_journal_issue 21
_journal_name_full 'The Journal of organic chemistry'
_journal_page_first 13345
_journal_page_last 13363
_journal_paper_doi 10.1021/acs.joc.9b01505
_journal_volume 84
_journal_year 2019
_chemical_formula_moiety 'C17 H15 N O'
_chemical_formula_sum 'C17 H15 N O'
_chemical_formula_weight 249.31
_space_group_crystal_system monoclinic
_space_group_IT_number 14
_space_group_name_Hall '-P 2ybc'
_space_group_name_H-M_alt 'P 1 21/c 1'
_atom_sites_solution_hydrogens geom
_atom_sites_solution_primary direct
_atom_sites_solution_secondary difmap
_cell_angle_alpha 90.0000
_cell_angle_beta 92.500(2)
_cell_angle_gamma 90.0000
_cell_formula_units_Z 4
_cell_length_a 10.7276(3)
_cell_length_b 6.04195(12)
_cell_length_c 21.3760(5)
_cell_measurement_reflns_used 6159
_cell_measurement_temperature 123
_cell_measurement_theta_max 73.61
_cell_measurement_theta_min 4.11
_cell_volume 1384.18(6)
_computing_cell_refinement 'CrysAlisPro 1.171.39.31d (Rigaku OD, 2017)'
_computing_data_collection 'CrysAlisPro 1.171.39.31d (Rigaku OD, 2017)'
_computing_data_reduction 'CrysAlisPro 1.171.39.31d (Rigaku OD, 2017)'
_computing_molecular_graphics 'CrystalStructure 4.2.5'
_computing_publication_material 'CrystalStructure 4.2.5 (Rigaku, 2017)'
_computing_structure_refinement 'CRYSTALS (Carruthers, et al., 1999)'
_computing_structure_solution 'SIR92 (Altomare, et al., 1994)'
_diffrn_ambient_temperature 123
_diffrn_detector_area_resol_mean 5.811
_diffrn_measured_fraction_theta_full 0.993
_diffrn_measured_fraction_theta_max 0.993
_diffrn_measurement_device_type 'Rigaku XtaLAB P200'
_diffrn_measurement_method \w
_diffrn_radiation_type 'Cu K\a'
_diffrn_radiation_wavelength 1.54184
_diffrn_reflns_av_R_equivalents 0.0407
_diffrn_reflns_limit_h_max 13
_diffrn_reflns_limit_h_min -12
_diffrn_reflns_limit_k_max 5
_diffrn_reflns_limit_k_min -7
_diffrn_reflns_limit_l_max 26
_diffrn_reflns_limit_l_min -26
_diffrn_reflns_number 13360
_diffrn_reflns_theta_full 74.20
_diffrn_reflns_theta_max 74.20
_diffrn_reflns_theta_min 4.125
_diffrn_standards_number 0
_exptl_absorpt_coefficient_mu 0.583
_exptl_absorpt_correction_T_max 1.000
_exptl_absorpt_correction_T_min 0.664
_exptl_absorpt_correction_type multi-scan
_exptl_absorpt_process_details
;
CrysAlisPro 1.171.39.31d (Rigaku Oxford Diffraction, 2017)
Empirical absorption correction using spherical harmonics,
 implemented in SCALE3 ABSPACK scaling algorithm.
;
_exptl_crystal_colour nONE
_exptl_crystal_density_diffrn 1.196
_exptl_crystal_density_method 'not measured'
_exptl_crystal_description nONE
_exptl_crystal_F_000 528.00
_refine_diff_density_max 0.642
_refine_diff_density_min -0.646
_refine_ls_extinction_method none
_refine_ls_goodness_of_fit_ref 3.418
_refine_ls_hydrogen_treatment constr
_refine_ls_number_parameters 187
_refine_ls_number_reflns 2586
_refine_ls_R_factor_gt 0.0570
_refine_ls_shift/su_max 0.000
_refine_ls_structure_factor_coef F
_refine_ls_weighting_details 'w = 1/\s^2^(Fo)'
_refine_ls_weighting_scheme sigma
_refine_ls_wR_factor_ref 0.0701
_reflns_number_gt 2448
_reflns_number_total 2804
_reflns_threshold_expression F>2.0\s(F)
_cod_data_source_file jo9b01505_si_002.cif
_cod_data_source_block 17
_cod_database_code 4034529

loop_
_space_group_symop_id
_space_group_symop_operation_xyz
1 +X,+Y,+Z
2 -X,1/2+Y,1/2-Z
3 -X,-Y,-Z
4 +X,-1/2-Y,-1/2+Z

loop_
_atom_site_label
_atom_site_type_symbol
_atom_site_fract_x
_atom_site_fract_y
_atom_site_fract_z
_atom_site_U_iso_or_equiv
_atom_site_adp_type
_atom_site_occupancy
_atom_site_site_symmetry_multiplicity
_atom_site_calc_flag
_atom_site_refinement_flags
O1 O 0.85674(13) 0.06965(18) 0.33600(6) 0.0244(3) Uani 1 4 d .
N1 N 1.03854(18) 0.4205(3) 0.42484(8) 0.0359(5) Uani 1 4 d .
C1 C 0.95926(19) 0.2974(3) 0.41335(9) 0.0265(4) Uani 1 4 d .
C2 C 0.86223(18) 0.1385(3) 0.39754(8) 0.0234(4) Uani 1 4 d .
C3 C 0.79188(18) 0.0451(3) 0.44063(8) 0.0238(4) Uani 1 4 d .
C4 C 0.8112(2) 0.0978(3) 0.50921(9) 0.0321(5) Uani 1 4 d .
C5 C 0.69256(17) -0.1160(3) 0.42199(8) 0.0234(4) Uani 1 4 d .
C6 C 0.60487(18) -0.0678(3) 0.37352(9) 0.0276(5) Uani 1 4 d .
C7 C 0.50907(19) -0.2143(3) 0.35818(10) 0.0311(5) Uani 1 4 d .
C8 C 0.49855(18) -0.4158(3) 0.38963(10) 0.0297(5) Uani 1 4 d .
C9 C 0.58700(19) -0.4638(3) 0.43724(9) 0.0272(4) Uani 1 4 d .
C10 C 0.68191(18) -0.3162(3) 0.45389(8) 0.0253(4) Uani 1 4 d .
C11 C 0.3937(2) -0.5733(4) 0.37308(13) 0.0416(6) Uani 1 4 d .
C12 C 0.84349(17) 0.2300(3) 0.28935(8) 0.0216(4) Uani 1 4 d .
C13 C 0.78790(18) 0.4340(3) 0.29933(9) 0.0243(4) Uani 1 4 d .
C14 C 0.77644(18) 0.5824(3) 0.24970(9) 0.0265(4) Uani 1 4 d .
C15 C 0.81907(18) 0.5273(3) 0.19133(9) 0.0268(4) Uani 1 4 d .
C16 C 0.87372(18) 0.3222(3) 0.18237(8) 0.0263(4) Uani 1 4 d .
C17 C 0.88662(17) 0.1716(3) 0.23141(8) 0.0231(4) Uani 1 4 d .
H1 H 0.79967 0.25339 0.51596 0.0404 Uiso 1 4 calc R
H2 H 0.89444 0.05654 0.52281 0.0408 Uiso 1 4 calc R
H3 H 0.75232 0.01613 0.53268 0.0407 Uiso 1 4 calc R
H4 H 0.61141 0.06396 0.35141 0.0328 Uiso 1 4 calc R
H5 H 0.45068 -0.17891 0.32632 0.0370 Uiso 1 4 calc R
H6 H 0.58215 -0.59793 0.45834 0.0328 Uiso 1 4 calc R
H7 H 0.73872 -0.35007 0.4866 0.0301 Uiso 1 4 calc R
H8 H 0.31485 -0.50285 0.379 0.0500 Uiso 1 4 calc R
H9 H 0.40133 -0.70139 0.39954 0.0500 Uiso 1 4 calc R
H10 H 0.39838 -0.6175 0.33011 0.0504 Uiso 1 4 calc R
H11 H 0.75884 0.46977 0.33843 0.0292 Uiso 1 4 calc R
H12 H 0.73995 0.71995 0.25576 0.0316 Uiso 1 4 calc R
H13 H 0.81111 0.62724 0.15831 0.0319 Uiso 1 4 calc R
H14 H 0.90181 0.28476 0.1432 0.0314 Uiso 1 4 calc R
H15 H 0.92392 0.03454 0.22565 0.0273 Uiso 1 4 calc R

loop_
_atom_site_aniso_label
_atom_site_aniso_U_11
_atom_site_aniso_U_22
_atom_site_aniso_U_33
_atom_site_aniso_U_12
_atom_site_aniso_U_13
_atom_site_aniso_U_23
O1 0.0299(7) 0.0209(5) 0.0221(6) -0.0004(5) -0.0001(5) 0.0003(5)
N1 0.0383(10) 0.0365(8) 0.0326(9) -0.0122(8) -0.0021(8) 0.0004(7)
C1 0.0287(10) 0.0257(8) 0.0250(8) -0.0009(8) -0.0008(7) 0.0011(7)
C2 0.0249(9) 0.0216(7) 0.0233(8) -0.0001(7) -0.0025(7) -0.0001(6)
C3 0.0258(9) 0.0212(7) 0.0241(8) 0.0007(7) -0.0027(7) 0.0018(7)
C4 0.0396(12) 0.0318(9) 0.0243(9) -0.0077(8) -0.0048(8) 0.0019(8)
C5 0.0218(9) 0.0249(8) 0.0235(8) -0.0002(7) 0.0021(7) -0.0021(7)
C6 0.0251(10) 0.0265(8) 0.0311(9) 0.0010(7) -0.0021(8) 0.0014(7)
C7 0.0238(10) 0.0328(9) 0.0361(10) 0.0020(8) -0.0062(8) -0.0028(8)
C8 0.0218(10) 0.0297(9) 0.0377(10) -0.0003(7) 0.0032(8) -0.0068(8)
C9 0.0275(10) 0.0243(8) 0.0303(9) -0.0021(7) 0.0053(8) -0.0014(7)
C10 0.0256(10) 0.0275(8) 0.0228(8) -0.0012(7) 0.0019(7) 0.0004(7)
C11 0.0307(12) 0.0367(10) 0.0570(14) -0.0067(9) -0.0042(10) -0.0068(10)
C12 0.0193(8) 0.0223(7) 0.0229(8) -0.0035(6) -0.0030(7) 0.0007(6)
C13 0.0242(9) 0.0258(8) 0.0229(8) -0.0001(7) 0.0012(7) -0.0021(7)
C14 0.0248(10) 0.0246(8) 0.0298(9) 0.0031(7) -0.0012(8) -0.0012(7)
C15 0.0253(10) 0.0305(8) 0.0242(9) -0.0008(7) -0.0041(7) 0.0047(7)
C16 0.0249(9) 0.0333(9) 0.0205(8) -0.0004(7) -0.0007(7) -0.0024(7)
C17 0.0211(9) 0.0231(7) 0.0248(8) -0.0016(6) -0.0026(7) -0.0036(7)

loop_
_atom_type_symbol
_atom_type_description
_atom_type_scat_dispersion_real
_atom_type_scat_dispersion_imag
_atom_type_scat_source
C C 0.0181 0.0091
;
International Tables for Crystallography
(Vol. C, Tables 4.2.6.8 and 6.1.1.4)
;
H H 0.0000 0.0000
;
International Tables for Crystallography
(Vol. C, Table 6.1.1.4)
;
N N 0.0311 0.0180
;
International Tables for Crystallography
(Vol. C, Tables 4.2.6.8 and 6.1.1.4)
;
O O 0.0492 0.0322
;
International Tables for Crystallography
(Vol. C, Tables 4.2.6.8 and 6.1.1.4)
;

loop_
_geom_angle_atom_site_label_1
_geom_angle_atom_site_label_2
_geom_angle_atom_site_label_3
_geom_angle
_geom_angle_publ_flag
C2 O1 C12 118.16(12) yes
N1 C1 C2 178.1(2) yes
O1 C2 C1 115.09(16) yes
O1 C2 C3 121.78(16) yes
C1 C2 C3 122.71(16) yes
C2 C3 C4 121.49(17) yes
C2 C3 C5 120.70(16) yes
C4 C3 C5 117.81(16) yes
C3 C5 C6 120.92(15) yes
C3 C5 C10 120.67(15) yes
C6 C5 C10 118.37(16) yes
C5 C6 C7 120.68(17) yes
C6 C7 C8 121.17(18) yes
C7 C8 C9 117.82(17) yes
C7 C8 C11 120.88(19) yes
C9 C8 C11 121.29(18) yes
C8 C9 C10 121.52(17) yes
C5 C10 C9 120.41(16) yes
O1 C12 C13 122.54(16) yes
O1 C12 C17 115.77(14) yes
C13 C12 C17 121.67(16) yes
C12 C13 C14 118.63(17) yes
C13 C14 C15 120.63(16) yes
C14 C15 C16 119.74(17) yes
C15 C16 C17 120.61(17) yes
C12 C17 C16 118.73(16) yes
C3 C4 H1 109.894 no
C3 C4 H2 109.066 no
C3 C4 H3 109.541 no
H1 C4 H2 109.442 no
H1 C4 H3 109.439 no
H2 C4 H3 109.444 no
C5 C6 H4 119.416 no
C7 C6 H4 119.904 no
C6 C7 H5 119.694 no
C8 C7 H5 119.136 no
C8 C9 H6 119.056 no
C10 C9 H6 119.427 no
C5 C10 H7 119.529 no
C9 C10 H7 120.056 no
C8 C11 H8 110.033 no
C8 C11 H9 109.132 no
C8 C11 H10 109.338 no
H8 C11 H9 109.447 no
H8 C11 H10 109.438 no
H9 C11 H10 109.437 no
C12 C13 H11 120.447 no
C14 C13 H11 120.927 no
C13 C14 H12 119.581 no
C15 C14 H12 119.784 no
C14 C15 H13 120.238 no
C16 C15 H13 120.026 no
C15 C16 H14 119.783 no
C17 C16 H14 119.610 no
C12 C17 H15 120.472 no
C16 C17 H15 120.798 no

loop_
_geom_bond_atom_site_label_1
_geom_bond_atom_site_label_2
_geom_bond_distance
_geom_bond_publ_flag
O1 C2 1.379(2) yes
O1 C12 1.393(2) yes
N1 C1 1.149(3) yes
C1 C2 1.445(3) yes
C2 C3 1.341(3) yes
C3 C4 1.506(3) yes
C3 C5 1.485(2) yes
C5 C6 1.399(3) yes
C5 C10 1.396(2) yes
C6 C7 1.385(3) yes
C7 C8 1.397(3) yes
C8 C9 1.391(3) yes
C8 C11 1.504(3) yes
C9 C10 1.388(3) yes
C12 C13 1.390(2) yes
C12 C17 1.387(2) yes
C13 C14 1.390(3) yes
C14 C15 1.388(3) yes
C15 C16 1.388(3) yes
C16 C17 1.391(2) yes
C4 H1 0.960 no
C4 H2 0.960 no
C4 H3 0.960 no
C6 H4 0.930 no
C7 H5 0.930 no
C9 H6 0.930 no
C10 H7 0.930 no
C11 H8 0.960 no
C11 H9 0.960 no
C11 H10 0.960 no
C13 H11 0.930 no
C14 H12 0.930 no
C15 H13 0.930 no
C16 H14 0.930 no
C17 H15 0.930 no

loop_
_geom_contact_atom_site_label_1
_geom_contact_atom_site_label_2
_geom_contact_distance
_geom_contact_publ_flag
_geom_contact_site_symmetry_2
O1 N1 3.403(2) no .
O1 C5 2.832(2) no .
O1 C6 2.970(2) no .
N1 C3 3.513(3) no .
C1 C4 2.909(3) no .
C1 C12 2.906(3) no .
C1 C13 3.100(3) no .
C2 C6 3.052(3) no .
C2 C10 3.598(3) no .
C2 C13 2.843(2) no .
C2 C17 3.578(2) no .
C3 C12 3.488(2) no .
C4 C10 3.072(3) no .
C5 C8 2.822(3) no .
C6 C9 2.764(3) no .
C7 C10 2.770(3) no .
C12 C15 2.764(2) no .
C13 C16 2.785(3) no .
C14 C17 2.784(2) no .
O1 C14 3.560(2) no 1_545
O1 C15 3.561(2) no 2_745
O1 C16 3.294(2) no 2_745
N1 N1 3.487(2) no 3_766
N1 C4 3.586(3) no 3_766
N1 C16 3.495(3) no 2_755
C4 N1 3.586(3) no 3_766
C9 C9 3.363(3) no 3_646
C11 C15 3.557(3) no 2_635
C14 O1 3.560(2) no 1_565
C15 O1 3.561(2) no 2_755
C15 C11 3.557(3) no 2_665
C16 O1 3.294(2) no 2_755
C16 N1 3.495(3) no 2_745
O1 H4 2.6668 no .
O1 H11 2.6372 no .
O1 H15 2.5054 no .
N1 H1 3.4374 no .
N1 H2 3.4488 no .
N1 H11 3.4670 no .
C1 H1 2.8531 no .
C1 H2 2.8666 no .
C1 H11 2.8235 no .
C2 H1 2.7364 no .
C2 H2 2.7303 no .
C2 H3 3.2525 no .
C2 H4 2.8607 no .
C2 H11 2.5904 no .
C3 H4 2.6601 no .
C3 H7 2.6533 no .
C3 H11 3.3785 no .
C4 H7 2.8508 no .
C5 H1 3.1834 no .
C5 H2 3.1645 no .
C5 H3 2.5523 no .
C5 H5 3.2553 no .
C5 H6 3.2507 no .
C6 H7 3.2420 no .
C7 H6 3.2286 no .
C7 H8 2.7674 no .
C7 H9 3.2964 no .
C7 H10 2.7643 no .
C8 H4 3.2590 no .
C8 H7 3.2598 no .
C9 H5 3.2281 no .
C9 H8 3.1324 no .
C9 H9 2.5568 no .
C9 H10 3.1300 no .
C10 H2 3.4854 no .
C10 H3 2.7071 no .
C10 H4 3.2408 no .
C11 H5 2.6654 no .
C11 H6 2.6665 no .
C12 H4 3.0418 no .
C12 H12 3.2316 no .
C12 H14 3.2298 no .
C13 H4 3.1634 no .
C13 H13 3.2523 no .
C13 H15 3.2613 no .
C14 H14 3.2393 no .
C15 H11 3.2562 no .
C15 H15 3.2551 no .
C16 H12 3.2392 no .
C17 H11 3.2607 no .
C17 H13 3.2508 no .
H2 H7 3.0516 no .
H3 H7 2.4237 no .
H4 H5 2.3094 no .
H4 H11 2.9374 no .
H5 H8 2.7139 no .
H5 H9 3.5732 no .
H5 H10 2.7106 no .
H6 H7 2.3109 no .
H6 H8 3.3173 no .
H6 H9 2.3496 no .
H6 H10 3.3079 no .
H11 H12 2.3276 no .
H12 H13 2.3183 no .
H13 H14 2.3152 no .
H14 H15 2.3263 no .
O1 H12 2.9645 no 1_545
O1 H13 3.5769 no 2_745
O1 H14 3.1256 no 2_745
N1 H1 2.8816 no 3_766
N1 H2 3.1635 no 3_756
N1 H2 3.4178 no 3_766
N1 H3 3.5555 no 3_756
N1 H7 3.0133 no 3_756
N1 H8 3.1959 no 1_665
N1 H13 3.0251 no 2_745
N1 H14 2.7292 no 2_755
N1 H15 3.3314 no 2_755
C1 H2 2.9513 no 3_756
C1 H7 3.5931 no 1_565
C1 H13 3.1305 no 2_745
C1 H14 3.5372 no 2_755
C1 H15 3.5746 no 2_755
C2 H2 3.2732 no 3_756
C2 H14 3.4535 no 2_745
C3 H2 3.4759 no 3_756
C3 H6 3.1515 no 1_565
C4 H2 3.3910 no 3_756
C4 H6 3.2197 no 1_565
C4 H7 3.4546 no 1_565
C4 H13 3.4651 no 4_566
C4 H14 3.0675 no 4_566
C5 H6 3.4472 no 1_565
C5 H11 3.1736 no 1_545
C6 H6 3.3830 no 1_565
C6 H9 3.1755 no 1_565
C6 H11 3.3475 no 1_545
C6 H12 3.2248 no 1_545
C7 H9 3.4368 no 1_565
C7 H11 3.3315 no 1_545
C7 H12 3.3998 no 1_545
C8 H4 3.4786 no 1_545
C8 H6 3.4004 no 3_646
C8 H11 3.1208 no 1_545
C9 H1 3.2590 no 1_545
C9 H4 3.4085 no 1_545
C9 H6 2.9610 no 3_646
C9 H11 2.8914 no 1_545
C10 H1 3.1578 no 1_545
C10 H6 3.5039 no 3_646
C10 H9 3.2968 no 3_646
C10 H11 2.9363 no 1_545
C11 H4 3.2508 no 1_545
C11 H7 3.4059 no 3_646
C11 H12 3.2948 no 2_635
C11 H13 2.9020 no 2_635
C12 H12 3.3430 no 1_545
C12 H15 3.1280 no 2_755
C13 H15 3.2180 no 2_755
C14 H5 3.2748 no 2_655
C14 H10 3.0718 no 2_665
C14 H15 3.2094 no 1_565
C14 H15 3.2475 no 2_755
C15 H3 3.4454 no 4_565
C15 H5 3.1581 no 2_655
C15 H8 3.4920 no 2_665
C15 H9 3.4131 no 2_665
C15 H10 3.1881 no 2_665
C15 H15 3.3352 no 1_565
C15 H15 3.2134 no 2_755
C16 H2 3.5051 no 4_565
C16 H3 3.5391 no 4_565
C16 H5 3.4769 no 2_655
C16 H8 3.0722 no 2_655
C16 H15 3.1388 no 2_755
C17 H8 3.3025 no 2_655
C17 H12 3.2036 no 1_545
C17 H15 3.1017 no 2_755
H1 N1 2.8816 no 3_766
H1 C9 3.2590 no 1_565
H1 C10 3.1578 no 1_565
H1 H6 2.7420 no 1_565
H1 H7 2.5546 no 1_565
H1 H8 3.0105 no 3_656
H1 H14 2.8968 no 4_566
H2 N1 3.1635 no 3_756
H2 N1 3.4178 no 3_766
H2 C1 2.9513 no 3_756
H2 C2 3.2732 no 3_756
H2 C3 3.4759 no 3_756
H2 C4 3.3910 no 3_756
H2 C16 3.5051 no 4_566
H2 H2 2.5961 no 3_756
H2 H13 3.2630 no 4_566
H2 H14 2.7442 no 4_566
H3 N1 3.5555 no 3_756
H3 C15 3.4454 no 4_566
H3 C16 3.5391 no 4_566
H3 H6 3.3230 no 1_565
H3 H8 3.5847 no 3_656
H3 H9 2.9395 no 3_646
H3 H13 2.8657 no 4_566
H3 H14 3.0446 no 4_566
H4 C8 3.4786 no 1_565
H4 C9 3.4085 no 1_565
H4 C11 3.2508 no 1_565
H4 H6 3.0918 no 1_565
H4 H9 2.8896 no 1_565
H4 H10 3.0072 no 1_565
H4 H12 3.2631 no 1_545
H5 C14 3.2748 no 2_645
H5 C15 3.1581 no 2_645
H5 C16 3.4769 no 2_645
H5 H9 3.3356 no 1_565
H5 H10 3.4396 no 1_565
H5 H12 3.5618 no 1_545
H5 H12 3.5714 no 2_645
H5 H13 3.3907 no 2_645
H6 C3 3.1515 no 1_545
H6 C4 3.2197 no 1_545
H6 C5 3.4472 no 1_545
H6 C6 3.3830 no 1_545
H6 C8 3.4004 no 3_646
H6 C9 2.9610 no 3_646
H6 C10 3.5039 no 3_646
H6 H1 2.7420 no 1_545
H6 H3 3.3230 no 1_545
H6 H4 3.0918 no 1_545
H6 H6 2.8201 no 3_646
H6 H9 3.5333 no 3_646
H6 H11 3.2793 no 1_545
H7 N1 3.0133 no 3_756
H7 C1 3.5931 no 1_545
H7 C4 3.4546 no 1_545
H7 C11 3.4059 no 3_646
H7 H1 2.5546 no 1_545
H7 H8 3.0851 no 3_646
H7 H9 2.9320 no 3_646
H7 H11 3.3649 no 1_545
H8 N1 3.1959 no 1_445
H8 C15 3.4920 no 2_635
H8 C16 3.0722 no 2_645
H8 C17 3.3025 no 2_645
H8 H1 3.0105 no 3_656
H8 H3 3.5847 no 3_656
H8 H7 3.0851 no 3_646
H8 H12 3.3617 no 2_635
H8 H13 2.7135 no 2_635
H8 H14 2.9242 no 2_645
H8 H15 3.3341 no 2_645
H9 C6 3.1755 no 1_545
H9 C7 3.4368 no 1_545
H9 C10 3.2968 no 3_646
H9 C15 3.4131 no 2_635
H9 H3 2.9395 no 3_646
H9 H4 2.8896 no 1_545
H9 H5 3.3356 no 1_545
H9 H6 3.5333 no 3_646
H9 H7 2.9320 no 3_646
H9 H13 2.7476 no 2_635
H10 C14 3.0718 no 2_635
H10 C15 3.1881 no 2_635
H10 H4 3.0072 no 1_545
H10 H5 3.4396 no 1_545
H10 H12 2.5096 no 2_635
H10 H13 2.7457 no 2_635
H11 C5 3.1736 no 1_565
H11 C6 3.3475 no 1_565
H11 C7 3.3315 no 1_565
H11 C8 3.1208 no 1_565
H11 C9 2.8914 no 1_565
H11 C10 2.9363 no 1_565
H11 H6 3.2793 no 1_565
H11 H7 3.3649 no 1_565
H12 O1 2.9645 no 1_565
H12 C6 3.2248 no 1_565
H12 C7 3.3998 no 1_565
H12 C11 3.2948 no 2_665
H12 C12 3.3430 no 1_565
H12 C17 3.2036 no 1_565
H12 H4 3.2631 no 1_565
H12 H5 3.5618 no 1_565
H12 H5 3.5714 no 2_655
H12 H8 3.3617 no 2_665
H12 H10 2.5096 no 2_665
H12 H15 2.8342 no 1_565
H13 O1 3.5769 no 2_755
H13 N1 3.0251 no 2_755
H13 C1 3.1305 no 2_755
H13 C4 3.4651 no 4_565
H13 C11 2.9020 no 2_665
H13 H2 3.2630 no 4_565
H13 H3 2.8657 no 4_565
H13 H5 3.3907 no 2_655
H13 H8 2.7135 no 2_665
H13 H9 2.7476 no 2_665
H13 H10 2.7457 no 2_665
H13 H15 3.0726 no 1_565
H14 O1 3.1256 no 2_755
H14 N1 2.7292 no 2_745
H14 C1 3.5372 no 2_745
H14 C2 3.4535 no 2_755
H14 C4 3.0675 no 4_565
H14 H1 2.8968 no 4_565
H14 H2 2.7442 no 4_565
H14 H3 3.0446 no 4_565
H14 H8 2.9242 no 2_655
H15 N1 3.3314 no 2_745
H15 C1 3.5746 no 2_745
H15 C12 3.1280 no 2_745
H15 C13 3.2180 no 2_745
H15 C14 3.2094 no 1_545
H15 C14 3.2475 no 2_745
H15 C15 3.3352 no 1_545
H15 C15 3.2134 no 2_745
H15 C16 3.1388 no 2_745
H15 C17 3.1017 no 2_745
H15 H8 3.3341 no 2_655
H15 H12 2.8342 no 1_545
H15 H13 3.0726 no 1_545
H15 H15 3.5674 no 2_745
H15 H15 3.5674 no 2_755

loop_
_geom_torsion_atom_site_label_1
_geom_torsion_atom_site_label_2
_geom_torsion_atom_site_label_3
_geom_torsion_atom_site_label_4
_geom_torsion
_geom_torsion_publ_flag
C2 O1 C12 C13 -26.1(2) no
C2 O1 C12 C17 155.42(14) no
C12 O1 C2 C1 -56.2(2) no
C12 O1 C2 C3 131.15(16) no
O1 C2 C3 C4 171.12(13) no
O1 C2 C3 C5 -8.4(3) no
C1 C2 C3 C4 -1.0(3) no
C1 C2 C3 C5 179.49(14) no
C2 C3 C5 C6 -49.6(2) no
C2 C3 C5 C10 132.60(17) no
C4 C3 C5 C6 130.89(16) no
C4 C3 C5 C10 -46.9(2) no
C3 C5 C6 C7 -177.09(15) no
C3 C5 C10 C9 178.42(14) no
C6 C5 C10 C9 0.6(3) no
C10 C5 C6 C7 0.8(3) no
C5 C6 C7 C8 -1.3(3) no
C6 C7 C8 C9 0.5(3) no
C6 C7 C8 C11 179.50(16) no
C7 C8 C9 C10 0.9(3) no
C11 C8 C9 C10 -178.15(17) no
C8 C9 C10 C5 -1.4(3) no
O1 C12 C13 C14 -178.76(14) no
O1 C12 C17 C16 178.60(13) no
C13 C12 C17 C16 0.1(3) no
C17 C12 C13 C14 -0.4(3) no
C12 C13 C14 C15 0.3(3) no
C13 C14 C15 C16 -0.0(3) no
C14 C15 C16 C17 -0.2(3) no
C15 C16 C17 C12 0.2(3) no
